data_2311130
loop_
_publ_author_name
'Boutebdja, Mehdi'
'Beghidja, Adel'
'Beghidja, Chahrazed'

_publ_section_title
;
 Bis(acetyl-acetonato-\k(2)O,O')bis-(pyridine-\kN)nickel(II) dihydrate.
;
_journal_coeditor_code KJ2219
_journal_issue 'Pt 2'
_journal_name_full 'Acta crystallographica. Section E, Structure reports online'
_journal_page_first m131
_journal_paper_doi 10.1107/S1600536813002699
_journal_volume 69
_journal_year 2013
_chemical_formula_iupac '[Ni (C5 H7 O2)2 (C5 H5 N)2], 2H2 O'
_chemical_formula_moiety C20H24N2NiO4,2(H2O)
_chemical_formula_sum 'C20 H28 N2 Ni O6'
_chemical_formula_weight 451.13
_chemical_name_systematic
;
Bis(acetylacetonato-\k^2^<i>O</i>,<i>O</i>')bis(pyridine-\k<i>N</i>)nickel(II)
dihydrate
;
_space_group_IT_number 14
_space_group_name_Hall '-P 2ybc'
_space_group_name_H-M_alt 'P 1 21/c 1'
_symmetry_cell_setting monoclinic
_symmetry_space_group_name_Hall '-P 2ybc'
_symmetry_space_group_name_H-M 'P 1 21/c 1'
_atom_sites_solution_hydrogens geom
_atom_sites_solution_primary direct
_atom_sites_solution_secondary difmap
_cell_angle_alpha 90
_cell_angle_beta 91.510(5)
_cell_angle_gamma 90
_cell_formula_units_Z 4
_cell_length_a 16.362(5)
_cell_length_b 14.476(5)
_cell_length_c 9.543(5)
_cell_measurement_reflns_used 9929
_cell_measurement_temperature 296(2)
_cell_measurement_theta_max 28.31
_cell_measurement_theta_min 2.56
_cell_volume 2259.5(16)
_computing_cell_refinement 'SAINT (Bruker, 2006)'
_computing_data_collection 'APEX2 (Bruker, 2006)'
_computing_data_reduction 'SAINT (Bruker, 2006)'
_computing_molecular_graphics 'ATOMS (Dowty, 1995)'
_computing_publication_material 'WinGX (Farrugia, 2012)'
_computing_structure_refinement 'SHELXL97 (Sheldrick, 2008)'
_computing_structure_solution 'SHELXS97 (Sheldrick, 2008)'
_diffrn_ambient_temperature 296(2)
_diffrn_detector_area_resol_mean 18.4
_diffrn_measured_fraction_theta_full 0.994
_diffrn_measured_fraction_theta_max 0.994
_diffrn_measurement_device_type 'Bruker APEXII CCD'
_diffrn_measurement_method '\f and \w scans'
_diffrn_radiation_monochromator graphite
_diffrn_radiation_source 'sealed tube'
_diffrn_radiation_type MoK\a
_diffrn_radiation_wavelength 0.71073
_diffrn_reflns_av_R_equivalents 0.0181
_diffrn_reflns_av_sigmaI/netI 0.0113
_diffrn_reflns_limit_h_max 21
_diffrn_reflns_limit_h_min -21
_diffrn_reflns_limit_k_max 19
_diffrn_reflns_limit_k_min -18
_diffrn_reflns_limit_l_max 12
_diffrn_reflns_limit_l_min -12
_diffrn_reflns_number 55078
_diffrn_reflns_reduction_process
;
;
_diffrn_reflns_theta_full 28.31
_diffrn_reflns_theta_max 28.31
_diffrn_reflns_theta_min 1.24
_diffrn_standards_number 0
_exptl_absorpt_coefficient_mu 0.894
_exptl_absorpt_correction_type none
_exptl_crystal_colour Blue
_exptl_crystal_density_diffrn 1.326
_exptl_crystal_density_method 'Not Measured'
_exptl_crystal_description Block
_exptl_crystal_F_000 952
_exptl_crystal_size_max 0.150
_exptl_crystal_size_mid 0.120
_exptl_crystal_size_min 0.100
_refine_diff_density_max 0.219
_refine_diff_density_min -0.246
_refine_ls_extinction_method none
_refine_ls_goodness_of_fit_ref 1.046
_refine_ls_hydrogen_treatment constr
_refine_ls_matrix_type full
_refine_ls_number_parameters 269
_refine_ls_number_reflns 5587
_refine_ls_number_restraints 6
_refine_ls_restrained_S_all 1.062
_refine_ls_R_factor_all 0.0479
_refine_ls_R_factor_gt 0.0342
_refine_ls_shift/su_max 0.000
_refine_ls_shift/su_mean 0.000
_refine_ls_structure_factor_coef Fsqd
_refine_ls_weighting_details 'calc w=1/[\s^2^(Fo^2^)+(0.0451P)^2^+0.9372P] where P=(Fo^2^+2Fc^2^)/3'
_refine_ls_weighting_scheme calc
_refine_ls_wR_factor_gt 0.0903
_refine_ls_wR_factor_ref 0.1027
_reflns_number_gt 4298
_reflns_number_total 5587
_reflns_threshold_expression I>2\s(I)
_cod_data_source_file kj2219sup1.cif
_cod_data_source_block I
_cod_original_sg_symbol_H-M 'P 21/c'
_cod_database_code 2311130

loop_
_symmetry_equiv_pos_site_id
_symmetry_equiv_pos_as_xyz
1 x,y,z
2 -x,1/2+y,1/2-z
3 -x,-y,-z
4 x,1/2-y,1/2+z

loop_
_atom_site_aniso_label
_atom_site_aniso_U_11
_atom_site_aniso_U_22
_atom_site_aniso_U_33
_atom_site_aniso_U_12
_atom_site_aniso_U_13
_atom_site_aniso_U_23
Ni1 0.0400(2) 0.0425(2) 0.0336(2) 0.00050(10) -0.00260(10) -0.00440(10)
O1 0.0492(7) 0.0560(7) 0.0456(6) 0.0076(6) -0.0067(5) -0.0061(6)
O2 0.0511(7) 0.0537(7) 0.0383(6) 0.0006(6) -0.0061(5) -0.0068(5)
N1 0.0468(8) 0.0504(8) 0.0402(7) -0.0042(6) -0.0011(6) -0.0032(6)
C1 0.0618(12) 0.0696(13) 0.0550(11) -0.0134(10) -0.0092(9) 0.0098(10)
C2 0.0854(17) 0.0819(17) 0.0640(13) -0.0222(13) 0.0003(12) 0.0185(12)
C3 0.0743(15) 0.0784(16) 0.0795(15) -0.0278(13) 0.0189(12) 0.0000(13)
C4 0.0523(11) 0.0885(16) 0.0700(13) -0.0208(11) 0.0018(10) -0.0099(12)
C5 0.0479(10) 0.0685(12) 0.0480(9) -0.0059(9) -0.0016(8) -0.0052(9)
C6 0.0612(13) 0.0821(16) 0.0767(14) 0.0246(12) 0.0031(11) 0.0002(12)
C7 0.0452(9) 0.0539(10) 0.0517(10) 0.0038(8) 0.0076(7) -0.0003(8)
C8 0.0707(13) 0.0781(15) 0.0503(11) 0.0186(11) 0.0041(9) -0.0187(10)
C9 0.0597(11) 0.0565(11) 0.0366(8) -0.0056(9) 0.0031(7) -0.0058(8)
C10 0.117(2) 0.0896(17) 0.0392(10) 0.0126(15) -0.0071(11) -0.0138(11)
Ni2 0.0479(2) 0.0291(2) 0.0602(2) 0.00210(10) 0.0166(2) 0.00290(10)
O3 0.0569(8) 0.0353(6) 0.0730(9) 0.0058(5) 0.0172(6) -0.0004(6)
O4 0.0558(7) 0.0408(7) 0.0703(8) -0.0018(6) 0.0198(6) 0.0068(6)
N2 0.0554(9) 0.0389(7) 0.0615(9) 0.0026(6) 0.0120(7) 0.0016(7)
C11 0.0579(13) 0.0834(16) 0.0680(14) 0.0098(11) 0.0090(10) -0.0047(11)
C12 0.0616(14) 0.102(2) 0.0864(18) 0.0118(14) -0.0030(13) -0.0064(15)
C13 0.0899(18) 0.0682(15) 0.0734(15) 0.0006(13) -0.0124(13) -0.0001(12)
C14 0.0941(18) 0.0618(13) 0.0613(13) -0.0074(13) 0.0111(12) -0.0023(11)
C15 0.0655(13) 0.0493(10) 0.0667(13) -0.0038(9) 0.0165(10) -0.0018(9)
C16 0.0661(13) 0.0401(10) 0.0920(16) 0.0103(9) -0.0103(11) -0.0159(10)
C17 0.0490(9) 0.0346(8) 0.0549(10) 0.0015(7) -0.0133(7) -0.0053(7)
C18 0.0684(12) 0.0327(8) 0.0644(11) -0.0072(8) -0.0026(9) 0.0044(8)
C19 0.0475(9) 0.0425(9) 0.0442(9) -0.0102(7) -0.0103(7) 0.0058(7)
C20 0.0660(12) 0.0641(13) 0.0586(11) -0.0177(10) 0.0023(9) 0.0164(10)
O1W 0.0906(13) 0.1176(17) 0.0896(13) 0.0192(12) -0.0296(10) -0.0028(12)
O2W 0.1004(15) 0.1241(18) 0.1093(16) 0.0189(13) 0.0298(12) -0.0021(13)

loop_
_atom_site_type_symbol
_atom_site_label
_atom_site_fract_x
_atom_site_fract_y
_atom_site_fract_z
_atom_site_U_iso_or_equiv
_atom_site_thermal_displace_type
_atom_site_calc_flag
_atom_site_refinement_flags
_atom_site_occupancy
Ni Ni1 0.50000 0.50000 0.50000 0.03880(10) Uani . . 1.000
O O1 0.59123(8) 0.40479(9) 0.52664(13) 0.0504(4) Uani . . 1.000
O O2 0.47500(7) 0.45218(9) 0.30232(12) 0.0478(4) Uani . . 1.000
N N1 0.41637(9) 0.40607(11) 0.58429(15) 0.0458(4) Uani . . 1.000
C C1 0.43286(13) 0.36179(16) 0.7042(2) 0.0623(7) Uani . . 1.000
C C2 0.38029(16) 0.29902(19) 0.7614(3) 0.0771(9) Uani . . 1.000
C C3 0.30771(15) 0.27972(18) 0.6921(3) 0.0771(9) Uani . . 1.000
C C4 0.29001(13) 0.32532(18) 0.5691(2) 0.0703(8) Uani . . 1.000
C C5 0.34512(11) 0.38751(15) 0.5184(2) 0.0549(6) Uani . . 1.000
C C6 0.68575(14) 0.28756(18) 0.4746(3) 0.0733(8) Uani . . 1.000
C C7 0.61380(11) 0.34840(14) 0.43447(19) 0.0502(6) Uani . . 1.000
C C8 0.57898(14) 0.33964(17) 0.3012(2) 0.0663(8) Uani . . 1.000
C C9 0.51543(12) 0.39087(14) 0.24124(18) 0.0509(6) Uani . . 1.000
C C10 0.49162(19) 0.3735(2) 0.0893(2) 0.0821(9) Uani . . 1.000
Ni Ni2 0.00000 0.50000 0.50000 0.04540(10) Uani . . 1.000
O O3 0.05752(8) 0.38202(8) 0.44348(15) 0.0548(4) Uani . . 1.000
O O4 -0.07630(8) 0.43023(9) 0.62668(15) 0.0553(4) Uani . . 1.000
N N2 0.08437(10) 0.51694(10) 0.67131(18) 0.0518(5) Uani . . 1.000
C C11 0.16473(15) 0.51415(17) 0.6544(3) 0.0696(8) Uani . . 1.000
C C12 0.22079(17) 0.5225(2) 0.7630(3) 0.0834(10) Uani . . 1.000
C C13 0.19364(18) 0.53429(18) 0.8970(3) 0.0774(9) Uani . . 1.000
C C14 0.11092(17) 0.53708(17) 0.9161(3) 0.0722(9) Uani . . 1.000
C C15 0.05890(14) 0.52919(14) 0.8021(2) 0.0602(7) Uani . . 1.000
C C16 0.08741(14) 0.22314(14) 0.4275(3) 0.0663(8) Uani . . 1.000
C C17 0.03892(11) 0.30288(11) 0.48564(19) 0.0464(5) Uani . . 1.000
C C18 -0.02264(13) 0.28323(12) 0.5796(2) 0.0552(6) Uani . . 1.000
C C19 -0.07502(11) 0.34409(12) 0.64369(18) 0.0449(5) Uani . . 1.000
C C20 -0.13618(13) 0.30541(16) 0.7449(2) 0.0629(7) Uani . . 1.000
O O1W 0.33029(12) 0.55261(16) 0.2056(2) 0.0998(8) Uani . . 1.000
O O2W 0.18999(13) 0.41332(17) 0.2490(2) 0.1108(9) Uani . . 1.000
H H1 0.48220 0.37390 0.75120 0.0750 Uiso calc R 1.000
H H2 0.39370 0.27000 0.84590 0.0930 Uiso calc R 1.000
H H3 0.27140 0.23680 0.72780 0.0930 Uiso calc R 1.000
H H4 0.24100 0.31420 0.52040 0.0840 Uiso calc R 1.000
H H5 0.33240 0.41800 0.43490 0.0660 Uiso calc R 1.000
H H6A 0.68450 0.27370 0.57290 0.1100 Uiso calc R 1.000
H H6B 0.73570 0.31920 0.45470 0.1100 Uiso calc R 1.000
H H6C 0.68270 0.23120 0.42180 0.1100 Uiso calc R 1.000
H H8 0.60090 0.29390 0.24500 0.0800 Uiso calc R 1.000
H H10A 0.43520 0.38940 0.07350 0.1230 Uiso calc R 1.000
H H10B 0.49960 0.30950 0.06770 0.1230 Uiso calc R 1.000
H H10C 0.52500 0.41070 0.03030 0.1230 Uiso calc R 1.000
H H11 0.18390 0.50610 0.56430 0.0840 Uiso calc R 1.000
H H12 0.27650 0.52020 0.74620 0.1000 Uiso calc R 1.000
H H13 0.23040 0.54020 0.97250 0.0930 Uiso calc R 1.000
H H14 0.09040 0.54420 1.00550 0.0870 Uiso calc R 1.000
H H15 0.00300 0.53250 0.81620 0.0720 Uiso calc R 1.000
H H16A 0.12230 0.24540 0.35560 0.0990 Uiso calc R 1.000
H H16B 0.05050 0.17770 0.38880 0.0990 Uiso calc R 1.000
H H16C 0.12020 0.19580 0.50150 0.0990 Uiso calc R 1.000
H H18 -0.02930 0.22120 0.60200 0.0660 Uiso calc R 1.000
H H20A -0.18290 0.34540 0.74740 0.0940 Uiso calc R 1.000
H H20B -0.11120 0.30130 0.83690 0.0940 Uiso calc R 1.000
H H20C -0.15310 0.24500 0.71440 0.0940 Uiso calc R 1.000
H H11W 0.35400 0.50780 0.17200 0.1500 Uiso . R 1.000
H H22W 0.35500 0.57180 0.27800 0.1500 Uiso . R 1.000
H H1W 0.15010 0.41390 0.30310 0.1660 Uiso . R 1.000
H H2W 0.20310 0.47070 0.25810 0.1660 Uiso . R 1.000

loop_
_atom_type_symbol
_atom_type_description
_atom_type_scat_dispersion_real
_atom_type_scat_dispersion_imag
_atom_type_scat_source
O O 0.0106 0.0060 'International Tables Vol C Tables 4.2.6.8 and 6.1.1.4'
Ni Ni 0.3393 1.1124 'International Tables Vol C Tables 4.2.6.8 and 6.1.1.4'
N N 0.0061 0.0033 'International Tables Vol C Tables 4.2.6.8 and 6.1.1.4'
H H 0.0000 0.0000 'International Tables Vol C Tables 4.2.6.8 and 6.1.1.4'
C C 0.0033 0.0016 'International Tables Vol C Tables 4.2.6.8 and 6.1.1.4'

loop_
_geom_angle_atom_site_label_1
_geom_angle_atom_site_label_2
_geom_angle_atom_site_label_3
_geom_angle_site_symmetry_1
_geom_angle_site_symmetry_3
_geom_angle
_geom_angle_publ_flag
O1 Ni1 O2 . . 90.81(5) no
O1 Ni1 N1 . . 89.82(6) no
O1 Ni1 O1 . 3_666 180.00 no
O1 Ni1 O2 . 3_666 89.19(5) no
O1 Ni1 N1 . 3_666 90.18(6) no
O2 Ni1 N1 . . 91.01(5) no
O1 Ni1 O2 3_666 . 89.19(5) no
O2 Ni1 O2 . 3_666 180.00 no
O2 Ni1 N1 . 3_666 88.99(5) no
O1 Ni1 N1 3_666 . 90.18(6) no
O2 Ni1 N1 3_666 . 88.99(5) no
N1 Ni1 N1 . 3_666 180.00 no
O1 Ni1 O2 3_666 3_666 90.81(5) no
O1 Ni1 N1 3_666 3_666 89.82(6) no
O2 Ni1 N1 3_666 3_666 91.01(5) no
O4 Ni2 N2 . . 89.80(6) no
O3 Ni2 O4 3_566 . 87.92(5) no
O4 Ni2 O4 . 3_566 180.00 no
O4 Ni2 N2 . 3_566 90.20(6) no
O3 Ni2 N2 3_566 . 89.70(6) no
O4 Ni2 N2 3_566 . 90.20(6) no
N2 Ni2 N2 . 3_566 180.00 no
O3 Ni2 O4 3_566 3_566 92.08(5) no
O3 Ni2 N2 3_566 3_566 90.30(6) no
O4 Ni2 N2 3_566 3_566 89.80(6) no
O3 Ni2 O4 . . 92.08(5) no
O3 Ni2 N2 . . 90.30(6) no
O3 Ni2 O3 . 3_566 180.00 no
O3 Ni2 O4 . 3_566 87.92(5) no
O3 Ni2 N2 . 3_566 89.70(6) no
Ni1 O1 C7 . . 125.16(12) no
Ni1 O2 C9 . . 124.90(11) no
Ni2 O3 C17 . . 124.41(12) no
Ni2 O4 C19 . . 124.19(12) no
H11W O1W H22W . . 111.00 no
H1W O2W H2W . . 97.00 no
Ni1 N1 C1 . . 121.33(13) no
Ni1 N1 C5 . . 121.19(13) no
C1 N1 C5 . . 117.47(17) no
Ni2 N2 C15 . . 121.38(14) no
C11 N2 C15 . . 116.8(2) no
Ni2 N2 C11 . . 121.83(16) no
N1 C1 C2 . . 123.0(2) no
C1 C2 C3 . . 119.1(2) no
C2 C3 C4 . . 118.4(2) no
C3 C4 C5 . . 119.5(2) no
N1 C5 C4 . . 122.63(18) no
C6 C7 C8 . . 118.55(19) no
O1 C7 C8 . . 125.31(18) no
O1 C7 C6 . . 116.13(18) no
C7 C8 C9 . . 127.9(2) no
O2 C9 C10 . . 115.84(18) no
O2 C9 C8 . . 125.64(17) no
C8 C9 C10 . . 118.52(19) no
N1 C1 H1 . . 118.00 no
C2 C1 H1 . . 119.00 no
C1 C2 H2 . . 120.00 no
C3 C2 H2 . . 120.00 no
C4 C3 H3 . . 121.00 no
C2 C3 H3 . . 121.00 no
C3 C4 H4 . . 120.00 no
C5 C4 H4 . . 120.00 no
C4 C5 H5 . . 119.00 no
N1 C5 H5 . . 119.00 no
H6A C6 H6B . . 109.00 no
H6A C6 H6C . . 109.00 no
C7 C6 H6A . . 109.00 no
C7 C6 H6B . . 109.00 no
H6B C6 H6C . . 110.00 no
C7 C6 H6C . . 109.00 no
C7 C8 H8 . . 116.00 no
C9 C8 H8 . . 116.00 no
H10A C10 H10C . . 109.00 no
H10B C10 H10C . . 109.00 no
C9 C10 H10C . . 109.00 no
H10A C10 H10B . . 110.00 no
C9 C10 H10A . . 109.00 no
C9 C10 H10B . . 109.00 no
N2 C11 C12 . . 123.3(3) no
C11 C12 C13 . . 119.2(3) no
C12 C13 C14 . . 118.1(3) no
C13 C14 C15 . . 119.2(3) no
N2 C15 C14 . . 123.4(2) no
C16 C17 C18 . . 118.30(16) no
O3 C17 C18 . . 125.29(16) no
O3 C17 C16 . . 116.41(17) no
C17 C18 C19 . . 128.36(16) no
O4 C19 C20 . . 116.07(16) no
O4 C19 C18 . . 125.66(17) no
C18 C19 C20 . . 118.27(17) no
C12 C11 H11 . . 118.00 no
N2 C11 H11 . . 118.00 no
C13 C12 H12 . . 120.00 no
C11 C12 H12 . . 120.00 no
C14 C13 H13 . . 121.00 no
C12 C13 H13 . . 121.00 no
C13 C14 H14 . . 120.00 no
C15 C14 H14 . . 120.00 no
N2 C15 H15 . . 118.00 no
C14 C15 H15 . . 118.00 no
C17 C16 H16C . . 109.00 no
H16A C16 H16B . . 110.00 no
C17 C16 H16B . . 109.00 no
H16B C16 H16C . . 110.00 no
H16A C16 H16C . . 109.00 no
C17 C16 H16A . . 109.00 no
C17 C18 H18 . . 116.00 no
C19 C18 H18 . . 116.00 no
C19 C20 H20B . . 109.00 no
C19 C20 H20C . . 109.00 no
H20A C20 H20C . . 109.00 no
H20B C20 H20C . . 109.00 no
H20A C20 H20B . . 110.00 no
C19 C20 H20A . . 109.00 no

loop_
_geom_bond_atom_site_label_1
_geom_bond_atom_site_label_2
_geom_bond_site_symmetry_2
_geom_bond_distance
_geom_bond_publ_flag
Ni1 O1 . 2.0427(17) yes
Ni1 O2 . 2.0407(16) yes
Ni1 N1 . 2.1039(19) yes
Ni1 O1 3_666 2.0427(17) no
Ni1 O2 3_666 2.0407(16) no
Ni1 N1 3_666 2.1039(19) no
Ni2 N2 3_566 2.126(2) no
Ni2 N2 . 2.126(2) yes
Ni2 O3 . 2.0299(16) yes
Ni2 O4 . 2.0297(17) yes
Ni2 O3 3_566 2.0298(16) no
Ni2 O4 3_566 2.0297(17) no
O1 C7 . 1.262(2) no
O2 C9 . 1.259(2) no
O3 C17 . 1.254(2) no
O4 C19 . 1.258(2) no
O1W H22W . 0.8400 no
O1W H11W . 0.8300 no
O2W H2W . 0.8600 no
O2W H1W . 0.8400 no
N1 C5 . 1.337(2) no
N1 C1 . 1.333(3) no
N2 C11 . 1.330(3) no
N2 C15 . 1.338(3) no
C1 C2 . 1.374(4) no
C2 C3 . 1.373(4) no
C3 C4 . 1.371(4) no
C4 C5 . 1.371(3) no
C6 C7 . 1.511(3) no
C7 C8 . 1.386(3) no
C8 C9 . 1.388(3) no
C9 C10 . 1.513(3) no
C1 H1 . 0.9300 no
C2 H2 . 0.9300 no
C3 H3 . 0.9300 no
C4 H4 . 0.9300 no
C5 H5 . 0.9300 no
C6 H6A . 0.9600 no
C6 H6C . 0.9600 no
C6 H6B . 0.9600 no
C8 H8 . 0.9300 no
C10 H10B . 0.9600 no
C10 H10A . 0.9600 no
C10 H10C . 0.9600 no
C11 C12 . 1.371(4) no
C12 C13 . 1.375(4) no
C13 C14 . 1.371(4) no
C14 C15 . 1.368(4) no
C16 C17 . 1.514(3) no
C17 C18 . 1.395(3) no
C18 C19 . 1.383(3) no
C19 C20 . 1.516(3) no
C11 H11 . 0.9300 no
C12 H12 . 0.9300 no
C13 H13 . 0.9300 no
C14 H14 . 0.9300 no
C15 H15 . 0.9300 no
C16 H16A . 0.9600 no
C16 H16B . 0.9600 no
C16 H16C . 0.9600 no
C18 H18 . 0.9300 no
C20 H20B . 0.9600 no
C20 H20C . 0.9600 no
C20 H20A . 0.9600 no

loop_
_geom_contact_atom_site_label_1
_geom_contact_atom_site_label_2
_geom_contact_distance
_geom_contact_site_symmetry_2
_geom_contact_publ_flag
Ni1 O1W 3.972(3) . no
Ni1 O1W 3.972(3) 3_666 no
Ni1 H22W 3.3100 . no
Ni1 H22W 3.3100 3_666 no
Ni2 H1W 3.3700 3_566 no
Ni2 H1W 3.3700 . no
O1 N1 2.928(2) . no
O1 O2 2.908(2) . no
O1 N1 2.937(3) 3_666 no
O1 O1W 2.896(3) 3_666 no
O1 O2 2.867(2) 3_666 no
O1 C9 2.970(3) . no
O1 C5 3.215(3) 3_666 no
O1 C1 3.195(3) . no
O1W Ni1 3.972(3) . no
O1W O2 2.908(3) . no
O1W O2W 3.092(4) . no
O1W Ni1 3.972(3) . no
O1W O1 2.896(3) 3_666 no
O2 O1W 2.908(3) . no
O2 C7 2.976(3) . no
O2 O1 2.908(2) . no
O2 C1 3.088(3) 3_666 no
O2 N1 2.957(2) . no
O2 C5 3.143(3) . no
O2 O1 2.867(2) 3_666 no
O2 N1 2.905(2) 3_666 no
O2W O1W 3.092(4) . no
O2W O4 3.180(3) 3_566 no
O2W O3 2.926(3) . no
O3 N2 2.932(3) 3_566 no
O3 O4 2.922(2) . no
O3 C19 2.979(3) . no
O3 O2W 2.926(3) . no
O3 C11 3.256(3) . no
O3 O4 2.818(2) 3_566 no
O3 N2 2.947(3) . no
O3 C15 3.246(3) 3_566 no
O4 N2 2.934(3) . no
O4 O3 2.818(2) 3_566 no
O4 C17 2.983(3) . no
O4 C15 3.091(3) . no
O4 O2W 3.180(3) 3_566 no
O4 N2 2.944(3) 3_566 no
O4 O3 2.922(2) . no
O4 C11 3.120(4) 3_566 no
O1 H22W 2.0700 3_666 no
O1 H5 2.8700 3_666 no
O1 H1 2.8600 . no
O1W H6C 2.8600 2_655 no
O1W H20A 2.8700 3_566 no
O1W H13 2.7300 1_554 no
O1W H2W 2.4600 . no
O2 H1 2.6700 3_666 no
O2 H22W 2.6200 . no
O2 H11W 2.4500 . no
O2 H5 2.7300 . no
O2W H5 2.8900 . no
O2W H3 2.5600 4_554 no
O2W H16A 2.8700 . no
O3 H1W 2.1000 . no
O3 H15 2.9200 3_566 no
O4 H15 2.6500 . no
O4 H1W 2.6500 3_566 no
O4 H11 2.6600 3_566 no
O4 H2W 2.7700 3_566 no
N1 O1 2.928(2) . no
N1 O2 2.957(2) . no
N1 O1 2.937(3) 3_666 no
N1 O2 2.905(2) 3_666 no
N2 O4 2.934(3) . no
N2 O4 2.944(3) 3_566 no
N2 O3 2.947(3) . no
N2 O3 2.932(3) 3_566 no
C2 C10 3.523(4) 4_555 no
C2 C9 3.536(4) 4_555 no
C4 C11 3.525(4) . no
C9 C2 3.536(4) 4_554 no
C10 C2 3.523(4) 4_554 no
C11 C4 3.525(4) . no
C1 H10B 3.0200 4_555 no
C4 H2 3.0800 4_554 no
C5 H2 2.9300 4_554 no
C7 H22W 3.0100 3_666 no
C10 H11W 3.0900 . no
C14 H18 2.9800 2_556 no
C15 H18 2.9700 2_556 no
C16 H4 2.9500 . no
C17 H1W 3.0200 . no
C18 H20B 2.9600 4_554 no
C19 H16B 3.0900 4_555 no
H1 O2 2.6700 3_666 no
H1 O1 2.8600 . no
H1W O3 2.1000 . no
H1W C17 3.0200 . no
H1W Ni2 3.3700 . no
H1W O4 2.6500 3_566 no
H1W H16A 2.5300 . no
H1W Ni2 3.3700 . no
H2 C4 3.0800 4_555 no
H2 C5 2.9300 4_555 no
H2W O4 2.7700 3_566 no
H2W O1W 2.4600 . no
H3 O2W 2.5600 4_555 no
H4 C16 2.9500 . no
H5 O2W 2.8900 . no
H5 O1 2.8700 3_666 no
H5 O2 2.7300 . no
H6A H8 2.3800 4_555 no
H6C O1W 2.8600 2_645 no
H6C H8 2.3100 . no
H8 H10B 2.3500 . no
H8 H6A 2.3800 4_554 no
H8 H6C 2.3100 . no
H10A H11W 2.3800 . no
H10B C1 3.0200 4_554 no
H10B H8 2.3500 . no
H11 O4 2.6600 3_566 no
H11W O2 2.4500 . no
H11W C10 3.0900 . no
H11W H10A 2.3800 . no
H13 O1W 2.7300 1_556 no
H14 H15 2.5700 3_567 no
H15 H14 2.5700 3_567 no
H15 O4 2.6500 . no
H15 O3 2.9200 3_566 no
H16A O2W 2.8700 . no
H16A H1W 2.5300 . no
H16B C19 3.0900 4_554 no
H16B H18 2.5300 . no
H18 C15 2.9700 2_546 no
H18 C14 2.9800 2_546 no
H18 H16B 2.5300 . no
H18 H20C 2.3400 . no
H20A O1W 2.8700 3_566 no
H20B C18 2.9600 4_555 no
H20C H18 2.3400 . no
H22W C7 3.0100 3_666 no
H22W Ni1 3.3100 . no
H22W O2 2.6200 . no
H22W Ni1 3.3100 . no
H22W O1 2.0700 3_666 no

loop_
_geom_hbond_atom_site_label_D
_geom_hbond_atom_site_label_H
_geom_hbond_atom_site_label_A
_geom_hbond_site_symmetry_A
_geom_hbond_distance_DH
_geom_hbond_distance_HA
_geom_hbond_distance_DA
_geom_hbond_angle_DHA
_geom_hbond_publ_flag
O2W H1W O3 . 0.8400 2.1000 2.926(3) 166.00 yes
O2W H2W O1W . 0.8600 2.4600 3.092(4) 131.00 yes
O1W H11W O2 . 0.8300 2.4500 2.908(3) 116.00 yes
O1W H22W O1 3_666 0.8400 2.0700 2.896(3) 169.00 yes
C3 H3 O2W 4_555 0.9300 2.5600 3.445(4) 159.00 no

loop_
_geom_torsion_atom_site_label_1
_geom_torsion_atom_site_label_2
_geom_torsion_atom_site_label_3
_geom_torsion_atom_site_label_4
_geom_torsion_site_symmetry_1
_geom_torsion
_geom_torsion_publ_flag
O2 Ni1 O1 C7 . 2.88(15) no
N1 Ni1 O1 C7 . 93.89(15) no
O2 Ni1 O1 C7 3_666 -177.12(15) no
N1 Ni1 O1 C7 3_666 -86.11(15) no
O1 Ni1 O2 C9 . -4.80(15) no
N1 Ni1 O2 C9 . -94.64(15) no
O1 Ni1 O2 C9 3_666 175.20(15) no
N1 Ni1 O2 C9 3_666 85.37(15) no
O1 Ni1 N1 C1 . 49.00(15) no
O2 Ni1 N1 C1 . 139.81(15) no
O1 Ni1 N1 C1 3_666 -131.00(15) no
O2 Ni1 N1 C1 3_666 -40.19(15) no
O1 Ni1 N1 C5 . -129.99(15) no
O2 Ni1 N1 C5 . -39.18(15) no
O1 Ni1 N1 C5 3_666 50.01(15) no
O2 Ni1 N1 C5 3_666 140.82(15) no
O4 Ni2 N2 C15 3_566 145.01(15) no
O4 Ni2 O3 C17 . 1.15(15) no
N2 Ni2 O3 C17 . 90.97(15) no
O4 Ni2 O3 C17 3_566 -178.85(15) no
N2 Ni2 O3 C17 3_566 -89.04(15) no
O3 Ni2 O4 C19 . -0.32(15) no
N2 Ni2 O4 C19 . -90.61(15) no
O3 Ni2 O4 C19 3_566 179.68(15) no
N2 Ni2 O4 C19 3_566 89.39(15) no
O3 Ni2 N2 C11 . 51.62(16) no
O4 Ni2 N2 C11 . 143.71(16) no
O3 Ni2 N2 C11 3_566 -128.38(16) no
O4 Ni2 N2 C11 3_566 -36.29(16) no
O3 Ni2 N2 C15 . -127.07(15) no
O4 Ni2 N2 C15 . -34.99(15) no
O3 Ni2 N2 C15 3_566 52.93(15) no
Ni1 O1 C7 C6 . 176.78(14) no
Ni1 O1 C7 C8 . -2.0(3) no
Ni1 O2 C9 C8 . 6.1(3) no
Ni1 O2 C9 C10 . -173.57(15) no
Ni2 O3 C17 C18 . -1.4(3) no
Ni2 O3 C17 C16 . 178.01(14) no
Ni2 O4 C19 C20 . 178.97(12) no
Ni2 O4 C19 C18 . -0.4(3) no
C1 N1 C5 C4 . -0.3(3) no
Ni1 N1 C1 C2 . -179.04(18) no
Ni1 N1 C5 C4 . 178.68(16) no
C5 N1 C1 C2 . 0.0(3) no
Ni2 N2 C11 C12 . -178.3(2) no
C15 N2 C11 C12 . 0.4(3) no
C11 N2 C15 C14 . -1.2(3) no
Ni2 N2 C15 C14 . 177.59(17) no
N1 C1 C2 C3 . 0.7(4) no
C1 C2 C3 C4 . -1.1(4) no
C2 C3 C4 C5 . 0.7(4) no
C3 C4 C5 N1 . 0.0(3) no
O1 C7 C8 C9 . 1.8(4) no
C6 C7 C8 C9 . -177.0(2) no
C7 C8 C9 C10 . 175.5(2) no
C7 C8 C9 O2 . -4.1(4) no
N2 C11 C12 C13 . 0.1(4) no
C11 C12 C13 C14 . 0.1(4) no
C12 C13 C14 C15 . -0.8(4) no
C13 C14 C15 N2 . 1.4(4) no
O3 C17 C18 C19 . 0.5(3) no
C16 C17 C18 C19 . -178.9(2) no
C17 C18 C19 C20 . -178.79(19) no
C17 C18 C19 O4 . 0.5(3) no
